data_4309939
loop_
_publ_author_name
'Yong Bok Go'
'Xiqu Wang'
'Ekaterina V. Anokhina'
'Allan J. Jacobson'

_publ_section_title
;
Influence of the Reaction Temperature and pH on the Coordination Modes of
the 1,4-Benzenedicarboxylate (BDC) Ligand: A Case Study of the
NiII(BDC)/2,2'-Bipyridine System
;
_journal_name_full 'Inorganic Chemistry'
_journal_page_first 8265
_journal_page_last 8271
_journal_paper_doi 10.1021/ic050644d
_journal_volume 44
_journal_year 2005
_chemical_formula_sum 'C44 H28 N4 Ni3 O12'
_chemical_formula_weight 980.83
_chemical_name_systematic
;
 ?
;
_space_group_IT_number 61
_symmetry_space_group_name_Hall '-P 2ac 2ab'
_symmetry_space_group_name_H-M 'P b c a'
_atom_sites_solution_hydrogens geom
_atom_sites_solution_primary direct
_atom_sites_solution_secondary difmap
_audit_creation_method SHELXL-97
_cell_angle_alpha 90.00
_cell_angle_beta 90.00
_cell_angle_gamma 90.00
_cell_formula_units_Z 4
_cell_length_a 9.6254(18)
_cell_length_b 17.980(3)
_cell_length_c 25.131(5)
_cell_measurement_temperature 293(2)
_cell_volume 4349.3(14)
_computing_structure_refinement 'SHELXL-97 (Sheldrick, 1997)'
_diffrn_ambient_temperature 293(2)
_diffrn_measured_fraction_theta_full 0.930
_diffrn_measured_fraction_theta_max 0.930
_diffrn_radiation_monochromator graphite
_diffrn_radiation_source 'fine-focus sealed tube'
_diffrn_radiation_type MoK\a
_diffrn_radiation_wavelength 0.71073
_diffrn_reflns_av_R_equivalents 0.0464
_diffrn_reflns_av_sigmaI/netI 0.0381
_diffrn_reflns_limit_h_max 8
_diffrn_reflns_limit_h_min -12
_diffrn_reflns_limit_k_max 24
_diffrn_reflns_limit_k_min -24
_diffrn_reflns_limit_l_max 32
_diffrn_reflns_limit_l_min -33
_diffrn_reflns_number 26110
_diffrn_reflns_theta_full 28.73
_diffrn_reflns_theta_max 28.73
_diffrn_reflns_theta_min 1.62
_exptl_absorpt_coefficient_mu 1.352
_exptl_absorpt_correction_T_max 1
_exptl_absorpt_correction_T_min 0.8667
_exptl_absorpt_correction_type multi-scan
_exptl_absorpt_process_details SADABS
_exptl_crystal_colour green
_exptl_crystal_density_diffrn 1.498
_exptl_crystal_density_method 'not measured'
_exptl_crystal_description polyhedra
_exptl_crystal_F_000 2000
_exptl_crystal_size_max 0.20
_exptl_crystal_size_mid 0.15
_exptl_crystal_size_min 0.13
_refine_diff_density_max 0.425
_refine_diff_density_min -0.461
_refine_diff_density_rms 0.066
_refine_ls_extinction_method none
_refine_ls_goodness_of_fit_ref 1.036
_refine_ls_hydrogen_treatment constr
_refine_ls_matrix_type full
_refine_ls_number_parameters 286
_refine_ls_number_reflns 5237
_refine_ls_number_restraints 0
_refine_ls_restrained_S_all 1.036
_refine_ls_R_factor_all 0.0590
_refine_ls_R_factor_gt 0.0353
_refine_ls_shift/su_max 0.002
_refine_ls_shift/su_mean 0.000
_refine_ls_structure_factor_coef Fsqd
_refine_ls_weighting_details 'calc w=1/[\s^2^(Fo^2^)+(0.0324P)^2^+2.2576P] where P=(Fo^2^+2Fc^2^)/3'
_refine_ls_weighting_scheme calc
_refine_ls_wR_factor_gt 0.0716
_refine_ls_wR_factor_ref 0.0786
_reflns_number_gt 3831
_reflns_number_total 5237
_reflns_threshold_expression >2sigma(I)
_cod_data_source_file ic050644dsi20050426_020950_3.cif
_cod_data_source_block 3
_cod_original_cell_volume 4349.1(14)
_cod_database_code 4309939

loop_
_symmetry_equiv_pos_as_xyz
'x, y, z'
'-x+1/2, -y, z+1/2'
'-x, y+1/2, -z+1/2'
'x+1/2, -y+1/2, -z'
'-x, -y, -z'
'x-1/2, y, -z-1/2'
'x, -y-1/2, z-1/2'
'-x-1/2, y-1/2, z'

loop_
_atom_site_label
_atom_site_type_symbol
_atom_site_fract_x
_atom_site_fract_y
_atom_site_fract_z
_atom_site_U_iso_or_equiv
_atom_site_adp_type
_atom_site_occupancy
_atom_site_symmetry_multiplicity
_atom_site_calc_flag
_atom_site_refinement_flags
_atom_site_disorder_assembly
_atom_site_disorder_group
Ni1 Ni 0.5000 0.0000 0.5000 0.01204(8) Uani 1 2 d S . .
Ni2 Ni 0.57635(2) 0.000171(14) 0.633837(9) 0.01377(7) Uani 1 1 d . . .
O4 O 0.43149(15) 0.08108(8) 0.63059(5) 0.0190(3) Uani 1 1 d . . .
O1 O 0.65143(14) 0.01654(7) 0.55801(5) 0.0162(3) Uani 1 1 d . . .
O5 O 0.54979(15) 0.09846(7) 0.46809(5) 0.0201(3) Uani 1 1 d . . .
O3 O 0.36408(15) 0.05839(7) 0.54632(5) 0.0182(3) Uani 1 1 d . . .
O2 O 0.76763(15) -0.06312(8) 0.60734(5) 0.0240(3) Uani 1 1 d . . .
O6 O 0.55209(15) 0.08600(8) 0.37896(5) 0.0201(3) Uani 1 1 d . . .
N1 N 0.57394(18) -0.02146(10) 0.71450(7) 0.0197(4) Uani 1 1 d . . .
N2 N 0.71837(19) 0.07936(10) 0.66230(7) 0.0228(4) Uani 1 1 d . . .
C11 C 0.7616(2) -0.02339(11) 0.56683(8) 0.0171(4) Uani 1 1 d . . .
C16 C 0.6522(2) 0.19343(11) 0.41818(8) 0.0180(4) Uani 1 1 d . . .
C19 C 0.3688(2) 0.09711(10) 0.58746(7) 0.0151(4) Uani 1 1 d . . .
C6 C 0.6643(2) 0.01867(12) 0.74420(8) 0.0224(5) Uani 1 1 d . . .
C15 C 0.5783(2) 0.11967(11) 0.42197(8) 0.0158(4) Uani 1 1 d . . .
C20 C 0.2917(2) 0.17022(11) 0.58654(8) 0.0177(4) Uani 1 1 d . . .
C13 C 0.9956(2) -0.06148(12) 0.53373(8) 0.0198(4) Uani 1 1 d . . .
H13 H 0.9923 -0.1025 0.5562 0.024 Uiso 1 1 calc R . .
C14 C 0.8876(2) 0.04849(12) 0.49706(8) 0.0207(4) Uani 1 1 d . . .
H14 H 0.8121 0.0807 0.4952 0.025 Uiso 1 1 calc R . .
C5 C 0.7495(2) 0.07328(12) 0.71442(8) 0.0223(5) Uani 1 1 d . . .
C4 C 0.8532(3) 0.11601(13) 0.73778(9) 0.0335(5) Uani 1 1 d . . .
H4 H 0.8744 0.1104 0.7736 0.040 Uiso 1 1 calc R . .
C22 C 0.2235(3) 0.19200(12) 0.54043(9) 0.0315(6) Uani 1 1 d . . .
H22 H 0.2234 0.1608 0.5109 0.038 Uiso 1 1 calc R . .
C12 C 0.8834(2) -0.01298(11) 0.53097(8) 0.0178(4) Uani 1 1 d . . .
C10 C 0.4903(2) -0.07020(12) 0.73887(9) 0.0274(5) Uani 1 1 d . . .
H10 H 0.4296 -0.0985 0.7184 0.033 Uiso 1 1 calc R . .
C17 C 0.1556(3) 0.25978(12) 0.53803(9) 0.0310(6) Uani 1 1 d . . .
H17 H 0.1118 0.2741 0.5067 0.037 Uiso 1 1 calc R . .
C8 C 0.5837(3) -0.04007(17) 0.82378(10) 0.0447(7) Uani 1 1 d . . .
H8 H 0.5871 -0.0464 0.8605 0.054 Uiso 1 1 calc R . .
C9 C 0.4909(3) -0.08005(15) 0.79373(9) 0.0389(6) Uani 1 1 d . . .
H9 H 0.4296 -0.1131 0.8098 0.047 Uiso 1 1 calc R . .
C3 C 0.9235(3) 0.16657(16) 0.70716(11) 0.0467(7) Uani 1 1 d . . .
H3 H 0.9941 0.1952 0.7220 0.056 Uiso 1 1 calc R . .
C18 C 0.2202(2) 0.28494(12) 0.62809(8) 0.0269(5) Uani 1 1 d . . .
H18 H 0.2188 0.3158 0.6578 0.032 Uiso 1 1 calc R . .
C7 C 0.6718(3) 0.00953(15) 0.79899(9) 0.0367(6) Uani 1 1 d . . .
H7 H 0.7358 0.0366 0.8188 0.044 Uiso 1 1 calc R . .
C1 C 0.7856(3) 0.12972(14) 0.63308(9) 0.0343(6) Uani 1 1 d . . .
H1 H 0.7624 0.1348 0.5973 0.041 Uiso 1 1 calc R . .
C2 C 0.8889(3) 0.17482(16) 0.65404(11) 0.0477(7) Uani 1 1 d . . .
H2 H 0.9339 0.2098 0.6329 0.057 Uiso 1 1 calc R . .
C21 C 0.2903(2) 0.21732(12) 0.63024(8) 0.0265(5) Uani 1 1 d . . .
H21 H 0.3366 0.2036 0.6612 0.032 Uiso 1 1 calc R . .

loop_
_atom_site_aniso_label
_atom_site_aniso_U_11
_atom_site_aniso_U_22
_atom_site_aniso_U_33
_atom_site_aniso_U_23
_atom_site_aniso_U_13
_atom_site_aniso_U_12
Ni1 0.01398(17) 0.01073(16) 0.01142(16) 0.00016(13) 0.00053(12) -0.00005(15)
Ni2 0.01524(13) 0.01421(13) 0.01185(12) 0.00010(10) 0.00020(9) -0.00025(11)
O4 0.0231(8) 0.0182(7) 0.0156(7) 0.0004(5) 0.0005(6) 0.0055(6)
O1 0.0141(7) 0.0205(7) 0.0141(6) -0.0020(5) 0.0011(6) 0.0003(5)
O5 0.0289(8) 0.0142(7) 0.0172(7) 0.0008(6) 0.0005(6) -0.0043(6)
O3 0.0182(7) 0.0175(7) 0.0188(7) -0.0037(5) 0.0007(6) 0.0039(6)
O2 0.0205(8) 0.0314(9) 0.0200(8) 0.0057(6) 0.0026(6) 0.0037(6)
O6 0.0265(8) 0.0170(7) 0.0167(7) -0.0013(6) 0.0018(6) -0.0076(6)
N1 0.0212(10) 0.0219(9) 0.0159(9) 0.0013(6) -0.0004(7) 0.0023(7)
N2 0.0243(10) 0.0243(10) 0.0197(9) -0.0025(7) 0.0003(7) -0.0031(8)
C11 0.0138(10) 0.0201(10) 0.0173(10) -0.0041(8) 0.0003(8) -0.0008(8)
C16 0.0215(10) 0.0147(10) 0.0178(10) 0.0010(8) 0.0000(9) -0.0015(8)
C19 0.0160(10) 0.0149(9) 0.0145(9) 0.0014(7) 0.0043(8) -0.0013(8)
C6 0.0206(11) 0.0278(11) 0.0188(10) -0.0030(8) -0.0032(9) 0.0038(9)
C15 0.0166(10) 0.0138(9) 0.0172(10) 0.0013(8) 0.0016(8) 0.0006(8)
C20 0.0193(10) 0.0159(10) 0.0178(10) -0.0005(8) 0.0013(8) 0.0022(8)
C13 0.0193(11) 0.0221(11) 0.0179(10) 0.0028(8) -0.0003(8) -0.0007(8)
C14 0.0162(10) 0.0252(11) 0.0208(10) -0.0001(8) -0.0002(8) 0.0035(9)
C5 0.0208(11) 0.0265(12) 0.0197(10) -0.0062(8) -0.0030(9) 0.0023(9)
C4 0.0321(13) 0.0393(14) 0.0290(13) -0.0088(10) -0.0081(11) -0.0040(11)
C22 0.0511(16) 0.0223(12) 0.0211(11) -0.0085(9) -0.0099(11) 0.0118(11)
C12 0.0134(9) 0.0252(11) 0.0148(9) -0.0021(8) 0.0002(7) -0.0013(8)
C10 0.0295(13) 0.0309(12) 0.0219(11) 0.0034(9) 0.0014(10) -0.0024(10)
C17 0.0492(15) 0.0247(12) 0.0190(11) -0.0014(9) -0.0102(11) 0.0156(11)
C8 0.0528(18) 0.066(2) 0.0148(12) 0.0075(12) 0.0012(12) -0.0010(15)
C9 0.0445(16) 0.0494(16) 0.0229(12) 0.0108(11) 0.0067(11) -0.0044(13)
C3 0.0455(17) 0.0516(17) 0.0429(16) -0.0108(13) -0.0081(13) -0.0228(14)
C18 0.0415(14) 0.0224(12) 0.0169(11) -0.0055(9) -0.0054(10) 0.0104(10)
C7 0.0375(14) 0.0532(17) 0.0193(11) -0.0036(11) -0.0046(10) -0.0010(12)
C1 0.0415(15) 0.0349(14) 0.0265(12) 0.0006(10) -0.0013(11) -0.0157(12)
C2 0.0530(18) 0.0475(17) 0.0427(15) 0.0006(13) 0.0018(14) -0.0297(14)
C21 0.0385(14) 0.0222(12) 0.0188(11) -0.0014(9) -0.0074(10) 0.0126(10)

loop_
_atom_type_symbol
_atom_type_description
_atom_type_scat_dispersion_real
_atom_type_scat_dispersion_imag
_atom_type_scat_source
C C 0.0033 0.0016 'International Tables Vol C Tables 4.2.6.8 and 6.1.1.4'
O O 0.0106 0.0060 'International Tables Vol C Tables 4.2.6.8 and 6.1.1.4'
Ni Ni 0.3393 1.1124 'International Tables Vol C Tables 4.2.6.8 and 6.1.1.4'
N N 0.0061 0.0033 'International Tables Vol C Tables 4.2.6.8 and 6.1.1.4'
H H 0.0000 0.0000 'International Tables Vol C Tables 4.2.6.8 and 6.1.1.4'

loop_
_geom_angle_atom_site_label_1
_geom_angle_atom_site_label_2
_geom_angle_atom_site_label_3
_geom_angle
_geom_angle_site_symmetry_1
_geom_angle_site_symmetry_3
_geom_angle_publ_flag
O5 Ni1 O5 180.00(4) . 5_656 ?
O5 Ni1 O3 85.82(6) . . ?
O5 Ni1 O3 94.18(6) 5_656 . ?
O5 Ni1 O3 94.18(6) . 5_656 ?
O5 Ni1 O3 85.82(6) 5_656 5_656 ?
O3 Ni1 O3 180.00(6) . 5_656 ?
O5 Ni1 O1 89.23(5) . . ?
O5 Ni1 O1 90.77(5) 5_656 . ?
O3 Ni1 O1 88.62(5) . . ?
O3 Ni1 O1 91.38(5) 5_656 . ?
O5 Ni1 O1 90.77(5) . 5_656 ?
O5 Ni1 O1 89.23(5) 5_656 5_656 ?
O3 Ni1 O1 91.38(5) . 5_656 ?
O3 Ni1 O1 88.62(5) 5_656 5_656 ?
O1 Ni1 O1 180.0 . 5_656 ?
O6 Ni2 O4 97.15(6) 5_656 . ?
O6 Ni2 O1 100.26(5) 5_656 . ?
O4 Ni2 O1 95.86(5) . . ?
O6 Ni2 N1 90.29(6) 5_656 . ?
O4 Ni2 N1 99.66(6) . . ?
O1 Ni2 N1 160.00(6) . . ?
O6 Ni2 N2 168.16(6) 5_656 . ?
O4 Ni2 N2 88.55(7) . . ?
O1 Ni2 N2 89.42(6) . . ?
N1 Ni2 N2 78.50(7) . . ?
O6 Ni2 O2 93.77(6) 5_656 . ?
O4 Ni2 O2 155.88(5) . . ?
O1 Ni2 O2 60.95(5) . . ?
N1 Ni2 O2 101.73(6) . . ?
N2 Ni2 O2 84.93(7) . . ?
O6 Ni2 C11 101.62(6) 5_656 . ?
O4 Ni2 C11 126.21(6) . . ?
O1 Ni2 C11 31.44(6) . . ?
N1 Ni2 C11 129.82(7) . . ?
N2 Ni2 C11 83.07(7) . . ?
O2 Ni2 C11 29.89(6) . . ?
C19 O4 Ni2 121.68(12) . . ?
C11 O1 Ni2 92.85(11) . . ?
C11 O1 Ni1 127.69(12) . . ?
Ni2 O1 Ni1 112.44(6) . . ?
C15 O5 Ni1 133.91(13) . . ?
C19 O3 Ni1 137.41(13) . . ?
C11 O2 Ni2 85.09(12) . . ?
C15 O6 Ni2 129.01(13) . 5_656 ?
C10 N1 C6 118.89(18) . . ?
C10 N1 Ni2 125.41(15) . . ?
C6 N1 Ni2 115.70(14) . . ?
C1 N2 C5 118.82(19) . . ?
C1 N2 Ni2 126.09(15) . . ?
C5 N2 Ni2 114.88(14) . . ?
O2 C11 O1 119.61(18) . . ?
O2 C11 C12 122.02(18) . . ?
O1 C11 C12 117.99(17) . . ?
O2 C11 Ni2 65.02(11) . . ?
O1 C11 Ni2 55.71(9) . . ?
C12 C11 Ni2 162.03(15) . . ?
C17 C16 C18 118.94(19) 4_556 4_556 ?
C17 C16 C15 119.65(18) 4_556 . ?
C18 C16 C15 121.40(18) 4_556 . ?
O3 C19 O4 126.62(18) . . ?
O3 C19 C20 117.10(17) . . ?
O4 C19 C20 116.28(16) . . ?
N1 C6 C7 121.1(2) . . ?
N1 C6 C5 115.47(18) . . ?
C7 C6 C5 123.4(2) . . ?
O5 C15 O6 127.03(18) . . ?
O5 C15 C16 115.50(17) . . ?
O6 C15 C16 117.48(17) . . ?
C21 C20 C22 118.96(19) . . ?
C21 C20 C19 121.63(18) . . ?
C22 C20 C19 119.39(18) . . ?
C14 C13 C12 119.80(19) 5_756 . ?
C13 C14 C12 119.91(19) 5_756 . ?
N2 C5 C4 121.7(2) . . ?
N2 C5 C6 114.91(18) . . ?
C4 C5 C6 123.39(19) . . ?
C3 C4 C5 119.0(2) . . ?
C17 C22 C20 120.5(2) . . ?
C13 C12 C14 120.28(18) . . ?
C13 C12 C11 120.14(18) . . ?
C14 C12 C11 119.45(18) . . ?
N1 C10 C9 122.3(2) . . ?
C22 C17 C16 120.7(2) . 4_456 ?
C9 C8 C7 119.4(2) . . ?
C8 C9 C10 118.8(2) . . ?
C4 C3 C2 119.6(2) . . ?
C16 C18 C21 120.34(19) 4_456 . ?
C8 C7 C6 119.5(2) . . ?
N2 C1 C2 122.4(2) . . ?
C3 C2 C1 118.4(2) . . ?
C20 C21 C18 120.5(2) . . ?

loop_
_geom_bond_atom_site_label_1
_geom_bond_atom_site_label_2
_geom_bond_distance
_geom_bond_site_symmetry_2
_geom_bond_publ_flag
Ni1 O5 2.0016(14) . ?
Ni1 O5 2.0016(13) 5_656 ?
Ni1 O3 2.0417(13) . ?
Ni1 O3 2.0417(13) 5_656 ?
Ni1 O1 2.0828(14) . ?
Ni1 O1 2.0828(14) 5_656 ?
Ni2 O6 2.0080(14) 5_656 ?
Ni2 O4 2.0167(14) . ?
Ni2 O1 2.0591(13) . ?
Ni2 N1 2.0642(17) . ?
Ni2 N2 2.0994(18) . ?
Ni2 O2 2.2645(15) . ?
Ni2 C11 2.489(2) . ?
O4 C19 1.274(2) . ?
O1 C11 1.300(2) . ?
O5 C15 1.251(2) . ?
O3 C19 1.247(2) . ?
O2 C11 1.245(2) . ?
O6 C15 1.264(2) . ?
O6 Ni2 2.0080(14) 5_656 ?
N1 C10 1.339(3) . ?
N1 C6 1.354(3) . ?
N2 C1 1.333(3) . ?
N2 C5 1.348(3) . ?
C11 C12 1.490(3) . ?
C16 C17 1.386(3) 4_556 ?
C16 C18 1.390(3) 4_556 ?
C16 C15 1.508(3) . ?
C19 C20 1.510(3) . ?
C6 C7 1.389(3) . ?
C6 C5 1.482(3) . ?
C20 C21 1.387(3) . ?
C20 C22 1.388(3) . ?
C13 C14 1.384(3) 5_756 ?
C13 C12 1.390(3) . ?
C14 C13 1.384(3) 5_756 ?
C14 C12 1.396(3) . ?
C5 C4 1.389(3) . ?
C4 C3 1.370(4) . ?
C22 C17 1.384(3) . ?
C10 C9 1.390(3) . ?
C17 C16 1.386(3) 4_456 ?
C8 C9 1.373(4) . ?
C8 C7 1.379(4) . ?
C3 C2 1.384(4) . ?
C18 C16 1.390(3) 4_456 ?
C18 C21 1.392(3) . ?
C1 C2 1.387(3) . ?
